data_7112172
loop_
_publ_author_name
'Andrey V. Protchenko'
'Deepak Dange'
'Andrew D. Schwarz'
'Christina Y. Tang'
'Nicholas Phillips'
'Philip Mountford'
'Cameron Jones'
'Simon Aldridge'

_publ_section_title
;
 Heavy metal boryl chemistry: complexes of cadmium, mercury and lead
;
_journal_name_full Chem.Commun.
_journal_page_first 3841
_journal_paper_doi 10.1039/C4CC00697F
_journal_volume 50
_journal_year 2014
_chemical_formula_moiety 'C52 H72 B2 N4 Pb1'
_chemical_formula_sum 'C52 H72 B2 N4 Pb'
_chemical_formula_weight 981.99
_space_group_IT_number 14
_symmetry_cell_setting monoclinic
_symmetry_space_group_name_Hall '-P 2ybc'
_symmetry_space_group_name_H-M 'P 1 21/c 1'
_atom_sites_solution_hydrogens geom
_atom_sites_solution_primary direct
_cell_angle_alpha 90
_cell_angle_beta 94.9158(7)
_cell_angle_gamma 90
_cell_formula_units_Z 4
_cell_length_a 12.8321(2)
_cell_length_b 20.4714(3)
_cell_length_c 19.4688(3)
_cell_measurement_reflns_used 11678
_cell_measurement_temperature 150
_cell_measurement_theta_max 27
_cell_measurement_theta_min 5
_cell_volume 5095.47(13)
_computing_cell_refinement 'DENZO/SCALEPACK (Otwinowski & Minor, 1997)'
_computing_data_collection 'COLLECT (Nonius, 1997-2001).'
_computing_data_reduction 'DENZO/SCALEPACK (Otwinowski & Minor, 1997)'
_computing_molecular_graphics 'CAMERON (Watkin et al., 1996)'
_computing_publication_material 'CRYSTALS (Betteridge et al., 2003)'
_computing_structure_refinement 'CRYSTALS (Betteridge et al., 2003)'
_computing_structure_solution 'SIR92 (Altomare et al., 1994)'
_diffrn_ambient_temperature 150
_diffrn_measured_fraction_theta_full 0.992
_diffrn_measured_fraction_theta_max 0.991
_diffrn_measurement_device 'Nonius KappaCCD'
_diffrn_measurement_device_type Area
_diffrn_measurement_method \w
_diffrn_radiation_monochromator graphite
_diffrn_radiation_type 'Mo K\a'
_diffrn_radiation_wavelength 0.71073
_diffrn_reflns_av_R_equivalents 0.035
_diffrn_reflns_limit_h_max 16
_diffrn_reflns_limit_h_min -16
_diffrn_reflns_limit_k_max 26
_diffrn_reflns_limit_k_min -26
_diffrn_reflns_limit_l_max 25
_diffrn_reflns_limit_l_min -25
_diffrn_reflns_number 22741
_diffrn_reflns_theta_full 26.607
_diffrn_reflns_theta_max 27.430
_diffrn_reflns_theta_min 5.089
_diffrn_standards_number 0
_exptl_absorpt_coefficient_mu 3.347
_exptl_absorpt_correction_T_max 0.67
_exptl_absorpt_correction_T_min 0.55
_exptl_absorpt_correction_type multi-scan
_exptl_absorpt_process_details 'DENZO/SCALEPACK (Otwinowski & Minor, 1997)'
_exptl_crystal_colour green
_exptl_crystal_density_diffrn 1.280
_exptl_crystal_density_method 'not measured'
_exptl_crystal_description plate
_exptl_crystal_F_000 2016
_exptl_crystal_size_max 0.36
_exptl_crystal_size_mid 0.18
_exptl_crystal_size_min 0.12
_refine_diff_density_max 2.04
_refine_diff_density_min -1.57
_refine_ls_extinction_coef 230(20)
_refine_ls_extinction_method 'Larson (1970), Equation 22'
_refine_ls_goodness_of_fit_ref 1.0131
_refine_ls_hydrogen_treatment constr
_refine_ls_matrix_type full
_refine_ls_number_parameters 533
_refine_ls_number_reflns 11518
_refine_ls_number_restraints 0
_refine_ls_R_factor_all 0.0554
_refine_ls_R_factor_gt 0.0388
_refine_ls_shift/su_max 0.002556
_refine_ls_structure_factor_coef Fsqd
_refine_ls_weighting_details
;
 Method= Modified Sheldrick 
 w=1/[\s^2^(F^2^) + ( 0.04P)^2^ +10.92P] 
 ,where P=(max(Fo^2^,0) + 2Fc^2^)/3 
;
_refine_ls_weighting_scheme calc
_refine_ls_wR_factor_all 0.0964
_refine_ls_wR_factor_gt 0.0864
_refine_ls_wR_factor_ref 0.0961
_reflns_limit_h_max 16
_reflns_limit_h_min -16
_reflns_limit_k_max 26
_reflns_limit_k_min 0
_reflns_limit_l_max 25
_reflns_limit_l_min 0
_reflns_number_gt 9151
_reflns_number_total 11523
_reflns_threshold_expression I>2.0\s(I)
_oxford_diffrn_Wilson_B_factor 2.74
_oxford_diffrn_Wilson_scale 28.13
_oxford_refine_ls_r_factor_ref 0.0553
_oxford_refine_ls_scale 0.19924(10)
_oxford_reflns_number_all 11523
_oxford_reflns_threshold_expression_ref I>-3.0\s(I)
_cod_data_source_file c4cc00697f2.cif
_cod_data_source_block 1
_cod_original_sg_symbol_H-M 'P 1 21/c 1 '
_cod_original_formula_sum 'C52 H72 B2 N4 Pb1'
_cod_database_code 7112172

loop_
_symmetry_equiv_pos_as_xyz
x,y,z
-x,-y,-z
-x,y+1/2,-z+1/2
x,-y+1/2,z+1/2

loop_
_atom_site_label
_atom_site_type_symbol
_atom_site_fract_x
_atom_site_fract_y
_atom_site_fract_z
_atom_site_U_iso_or_equiv
_atom_site_occupancy
_atom_site_adp_type
_atom_site_refinement_flags_posn
Pb1 Pb 0.761965(12) 0.451101(7) 0.318526(7) 0.0357 1.0000 Uani .
B2 B 0.7682(3) 0.5530(2) 0.2620(2) 0.0282 1.0000 Uani .
N3 N 0.7008(2) 0.60492(15) 0.28098(15) 0.0295 1.0000 Uani .
C4 C 0.6072(3) 0.60095(19) 0.31680(19) 0.0320 1.0000 Uani .
C5 C 0.5098(3) 0.59563(19) 0.27863(19) 0.0323 1.0000 Uani .
C6 C 0.5021(3) 0.5949(2) 0.1999(2) 0.0393 1.0000 Uani .
C7 C 0.4976(9) 0.5285(3) 0.1724(3) 0.1222 1.0000 Uani .
C8 C 0.4091(7) 0.6344(4) 0.1677(3) 0.1115 1.0000 Uani .
C9 C 0.4207(3) 0.5915(2) 0.3146(2) 0.0398 1.0000 Uani .
C10 C 0.4288(4) 0.5931(2) 0.3858(2) 0.0456 1.0000 Uani .
C11 C 0.5253(4) 0.5994(3) 0.4223(2) 0.0492 1.0000 Uani .
C12 C 0.6165(3) 0.6036(2) 0.3892(2) 0.0403 1.0000 Uani .
C13 C 0.7224(4) 0.6140(3) 0.4297(2) 0.0543 1.0000 Uani .
C14 C 0.7349(4) 0.6854(3) 0.4513(3) 0.0641 1.0000 Uani .
C15 C 0.7396(5) 0.5687(4) 0.4917(3) 0.0809 1.0000 Uani .
C16 C 0.7403(3) 0.66507(18) 0.26138(19) 0.0342 1.0000 Uani .
C17 C 0.8288(3) 0.65430(19) 0.2312(2) 0.0349 1.0000 Uani .
N18 N 0.8495(2) 0.58702(15) 0.23004(16) 0.0307 1.0000 Uani .
C19 C 0.9403(3) 0.56509(18) 0.19938(19) 0.0301 1.0000 Uani .
C20 C 1.0298(3) 0.54706(19) 0.2413(2) 0.0346 1.0000 Uani .
C21 C 1.0311(3) 0.5479(2) 0.3197(2) 0.0387 1.0000 Uani .
C22 C 1.0623(7) 0.4814(3) 0.3505(3) 0.0956 1.0000 Uani .
C23 C 1.1005(5) 0.6018(3) 0.3502(3) 0.0778 1.0000 Uani .
C24 C 1.1189(3) 0.5292(2) 0.2094(2) 0.0443 1.0000 Uani .
C25 C 1.1202(3) 0.5310(2) 0.1388(2) 0.0464 1.0000 Uani .
C26 C 1.0312(3) 0.5492(2) 0.0981(2) 0.0411 1.0000 Uani .
C27 C 0.9393(3) 0.56578(19) 0.1271(2) 0.0345 1.0000 Uani .
C28 C 0.8413(3) 0.5841(2) 0.0817(2) 0.0389 1.0000 Uani .
C29 C 0.8635(5) 0.6333(4) 0.0270(4) 0.1075 1.0000 Uani .
C30 C 0.7899(5) 0.5253(3) 0.0500(4) 0.0949 1.0000 Uani .
B31 B 0.7195(3) 0.3569(2) 0.2509(2) 0.0290 1.0000 Uani .
N32 N 0.6261(2) 0.32683(15) 0.21920(15) 0.0289 1.0000 Uani .
C33 C 0.5225(3) 0.35048(19) 0.20153(19) 0.0314 1.0000 Uani .
C34 C 0.4560(3) 0.3616(2) 0.2535(2) 0.0365 1.0000 Uani .
C35 C 0.4932(3) 0.3548(2) 0.3294(2) 0.0422 1.0000 Uani .
C36 C 0.5001(5) 0.4214(3) 0.3642(3) 0.0646 1.0000 Uani .
C37 C 0.4257(5) 0.3087(3) 0.3679(3) 0.0791 1.0000 Uani .
C38 C 0.3525(3) 0.3797(2) 0.2342(3) 0.0471 1.0000 Uani .
C39 C 0.3170(3) 0.3864(2) 0.1655(3) 0.0513 1.0000 Uani .
C40 C 0.3836(3) 0.3756(2) 0.1151(2) 0.0459 1.0000 Uani .
C41 C 0.4880(3) 0.3577(2) 0.1316(2) 0.0371 1.0000 Uani .
C42 C 0.5601(4) 0.3476(2) 0.0745(2) 0.0439 1.0000 Uani .
C43 C 0.5697(5) 0.4104(3) 0.0323(3) 0.0700 1.0000 Uani .
C44 C 0.5263(5) 0.2906(3) 0.0275(3) 0.0686 1.0000 Uani .
C45 C 0.6467(3) 0.26065(19) 0.20754(19) 0.0347 1.0000 Uani .
C46 C 0.7458(3) 0.24696(19) 0.2304(2) 0.0350 1.0000 Uani .
N47 N 0.7936(2) 0.30421(15) 0.25718(15) 0.0303 1.0000 Uani .
C48 C 0.8986(3) 0.30480(18) 0.2880(2) 0.0331 1.0000 Uani .
C49 C 0.9809(3) 0.31160(19) 0.2456(2) 0.0370 1.0000 Uani .
C50 C 0.9592(3) 0.3143(2) 0.1676(2) 0.0390 1.0000 Uani .
C51 C 1.0440(4) 0.2812(3) 0.1293(3) 0.0534 1.0000 Uani .
C52 C 0.9430(5) 0.3847(2) 0.1430(3) 0.0610 1.0000 Uani .
C53 C 1.0826(3) 0.3152(2) 0.2773(2) 0.0422 1.0000 Uani .
C54 C 1.1013(3) 0.3113(2) 0.3482(3) 0.0488 1.0000 Uani .
C55 C 1.0207(4) 0.3025(2) 0.3887(2) 0.0464 1.0000 Uani .
C56 C 0.9167(3) 0.2985(2) 0.3601(2) 0.0392 1.0000 Uani .
C57 C 0.8291(4) 0.2829(2) 0.4055(2) 0.0446 1.0000 Uani .
C58 C 0.8272(4) 0.2092(3) 0.4192(3) 0.0581 1.0000 Uani .
C59 C 0.8368(5) 0.3209(3) 0.4729(2) 0.0633 1.0000 Uani .
H61 H 0.5639 0.6170 0.1846 0.0497 1.0000 Uiso R
H72 H 0.5023 0.5295 0.1231 0.1800 1.0000 Uiso R
H73 H 0.5539 0.5025 0.1948 0.1803 1.0000 Uiso R
H71 H 0.4296 0.5109 0.1819 0.1800 1.0000 Uiso R
H83 H 0.4181 0.6423 0.1194 0.1602 1.0000 Uiso R
H82 H 0.4033 0.6755 0.1921 0.1601 1.0000 Uiso R
H81 H 0.3464 0.6081 0.1719 0.1603 1.0000 Uiso R
H91 H 0.3546 0.5873 0.2899 0.0511 1.0000 Uiso R
H101 H 0.3681 0.5906 0.4097 0.0574 1.0000 Uiso R
H111 H 0.5297 0.6010 0.4706 0.0601 1.0000 Uiso R
H131 H 0.7764 0.6039 0.3986 0.0662 1.0000 Uiso R
H142 H 0.8038 0.6923 0.4741 0.0951 1.0000 Uiso R
H143 H 0.6823 0.6945 0.4827 0.0950 1.0000 Uiso R
H141 H 0.7244 0.7128 0.4105 0.0952 1.0000 Uiso R
H153 H 0.8095 0.5751 0.5130 0.1220 1.0000 Uiso R
H152 H 0.6884 0.5798 0.5235 0.1220 1.0000 Uiso R
H151 H 0.7309 0.5237 0.4765 0.1219 1.0000 Uiso R
H161 H 0.7090 0.7058 0.2686 0.0444 1.0000 Uiso R
H171 H 0.8707 0.6864 0.2137 0.0428 1.0000 Uiso R
H211 H 0.9588 0.5567 0.3313 0.0474 1.0000 Uiso R
H223 H 1.0543 0.4822 0.3988 0.1490 1.0000 Uiso R
H221 H 1.1346 0.4733 0.3428 0.1491 1.0000 Uiso R
H222 H 1.0176 0.4484 0.3279 0.1490 1.0000 Uiso R
H232 H 1.1013 0.6002 0.3996 0.1189 1.0000 Uiso R
H233 H 1.1703 0.5959 0.3367 0.1192 1.0000 Uiso R
H231 H 1.0735 0.6435 0.3338 0.1190 1.0000 Uiso R
H241 H 1.1790 0.5164 0.2372 0.0539 1.0000 Uiso R
H251 H 1.1810 0.5191 0.1185 0.0580 1.0000 Uiso R
H261 H 1.0328 0.5503 0.0499 0.0493 1.0000 Uiso R
H281 H 0.7911 0.6038 0.1105 0.0485 1.0000 Uiso R
H293 H 0.7984 0.6510 0.0067 0.1539 1.0000 Uiso R
H291 H 0.9068 0.6674 0.0472 0.1541 1.0000 Uiso R
H292 H 0.8992 0.6104 -0.0071 0.1543 1.0000 Uiso R
H302 H 0.7282 0.5375 0.0212 0.1350 1.0000 Uiso R
H303 H 0.8392 0.5044 0.0227 0.1350 1.0000 Uiso R
H301 H 0.7713 0.4960 0.0857 0.1351 1.0000 Uiso R
H351 H 0.5651 0.3373 0.3318 0.0520 1.0000 Uiso R
H363 H 0.5343 0.4174 0.4099 0.1001 1.0000 Uiso R
H362 H 0.5384 0.4506 0.3360 0.1000 1.0000 Uiso R
H361 H 0.4293 0.4368 0.3667 0.0998 1.0000 Uiso R
H371 H 0.4565 0.3025 0.4144 0.1200 1.0000 Uiso R
H372 H 0.3570 0.3279 0.3684 0.1200 1.0000 Uiso R
H373 H 0.4210 0.2673 0.3444 0.1201 1.0000 Uiso R
H381 H 0.3071 0.3870 0.2684 0.0582 1.0000 Uiso R
H391 H 0.2481 0.3985 0.1538 0.0632 1.0000 Uiso R
H401 H 0.3588 0.3803 0.0684 0.0550 1.0000 Uiso R
H421 H 0.6307 0.3382 0.0974 0.0563 1.0000 Uiso R
H433 H 0.6242 0.4054 0.0012 0.1089 1.0000 Uiso R
H432 H 0.5856 0.4471 0.0624 0.1090 1.0000 Uiso R
H431 H 0.5033 0.4178 0.0059 0.1092 1.0000 Uiso R
H441 H 0.5750 0.2851 -0.0072 0.1049 1.0000 Uiso R
H442 H 0.4580 0.3008 0.0060 0.1050 1.0000 Uiso R
H443 H 0.5228 0.2514 0.0545 0.1050 1.0000 Uiso R
H451 H 0.5979 0.2308 0.1876 0.0422 1.0000 Uiso R
H461 H 0.7790 0.2064 0.2285 0.0453 1.0000 Uiso R
H501 H 0.8930 0.2908 0.1555 0.0501 1.0000 Uiso R
H511 H 1.0216 0.2783 0.0807 0.0849 1.0000 Uiso R
H512 H 1.1075 0.3068 0.1352 0.0850 1.0000 Uiso R
H513 H 1.0575 0.2377 0.1472 0.0849 1.0000 Uiso R
H523 H 0.9260 0.3851 0.0939 0.0960 1.0000 Uiso R
H522 H 1.0074 0.4086 0.1544 0.0962 1.0000 Uiso R
H521 H 0.8867 0.4034 0.1664 0.0960 1.0000 Uiso R
H531 H 1.1391 0.3205 0.2499 0.0531 1.0000 Uiso R
H541 H 1.1697 0.3141 0.3689 0.0573 1.0000 Uiso R
H551 H 1.0348 0.2992 0.4368 0.0561 1.0000 Uiso R
H571 H 0.7621 0.2953 0.3789 0.0552 1.0000 Uiso R
H581 H 0.7701 0.1989 0.4469 0.0881 1.0000 Uiso R
H582 H 0.8922 0.1967 0.4442 0.0881 1.0000 Uiso R
H583 H 0.8189 0.1851 0.3764 0.0879 1.0000 Uiso R
H593 H 0.7751 0.3123 0.4964 0.0991 1.0000 Uiso R
H592 H 0.8980 0.3061 0.5011 0.0988 1.0000 Uiso R
H591 H 0.8426 0.3672 0.4634 0.0991 1.0000 Uiso R

loop_
_atom_site_aniso_label
_atom_site_aniso_U_11
_atom_site_aniso_U_22
_atom_site_aniso_U_33
_atom_site_aniso_U_23
_atom_site_aniso_U_13
_atom_site_aniso_U_12
Pb1 0.04835(11) 0.02919(9) 0.02886(9) -0.00009(6) -0.00016(6) -0.00381(7)
B2 0.031(2) 0.028(2) 0.0258(19) -0.0002(16) 0.0010(15) -0.0001(16)
N3 0.0330(16) 0.0300(16) 0.0259(15) -0.0027(12) 0.0059(12) 0.0010(13)
C4 0.034(2) 0.0313(19) 0.0304(18) -0.0015(15) 0.0030(15) 0.0039(15)
C5 0.035(2) 0.0317(19) 0.0303(18) -0.0009(15) 0.0044(16) 0.0027(15)
C6 0.038(2) 0.053(3) 0.0269(19) -0.0053(17) -0.0006(16) 0.0006(18)
C7 0.265(12) 0.058(4) 0.040(3) -0.007(3) -0.006(5) -0.015(5)
C8 0.158(7) 0.136(7) 0.039(3) 0.004(4) 0.003(4) 0.083(6)
C9 0.035(2) 0.044(2) 0.041(2) -0.0019(18) 0.0069(17) 0.0010(17)
C10 0.042(2) 0.056(3) 0.041(2) 0.000(2) 0.0154(19) 0.006(2)
C11 0.054(3) 0.068(3) 0.027(2) 0.000(2) 0.0092(19) 0.010(2)
C12 0.039(2) 0.055(3) 0.0276(19) -0.0026(18) 0.0018(16) 0.0084(19)
C13 0.043(3) 0.089(4) 0.030(2) -0.011(2) -0.0029(19) 0.016(2)
C14 0.049(3) 0.094(4) 0.048(3) -0.011(3) -0.005(2) -0.005(3)
C15 0.087(4) 0.112(5) 0.040(3) -0.003(3) -0.016(3) 0.036(4)
C16 0.044(2) 0.0269(18) 0.0313(19) 0.0006(15) 0.0014(16) 0.0034(16)
C17 0.041(2) 0.0283(19) 0.036(2) 0.0038(16) 0.0039(16) -0.0012(16)
N18 0.0313(16) 0.0319(16) 0.0291(15) 0.0010(13) 0.0029(13) 0.0014(13)
C19 0.0299(18) 0.0323(19) 0.0287(18) 0.0021(14) 0.0053(15) -0.0008(14)
C20 0.0333(19) 0.036(2) 0.0341(19) 0.0027(16) 0.0011(15) -0.0040(16)
C21 0.040(2) 0.043(2) 0.0323(19) 0.0003(17) -0.0049(16) -0.0003(18)
C22 0.179(8) 0.068(4) 0.038(3) 0.012(3) 0.003(4) 0.043(5)
C23 0.088(4) 0.092(5) 0.055(3) -0.028(3) 0.014(3) -0.037(4)
C24 0.029(2) 0.052(3) 0.050(3) 0.002(2) -0.0022(18) 0.0050(18)
C25 0.033(2) 0.059(3) 0.049(3) 0.001(2) 0.0131(19) 0.0031(19)
C26 0.043(2) 0.046(2) 0.035(2) 0.0036(18) 0.0087(17) 0.0011(19)
C27 0.034(2) 0.037(2) 0.0324(19) 0.0011(16) 0.0026(16) 0.0004(16)
C28 0.040(2) 0.048(2) 0.0289(19) 0.0025(17) 0.0013(16) 0.0054(18)
C29 0.082(4) 0.112(6) 0.117(6) 0.074(5) -0.058(4) -0.047(4)
C30 0.067(4) 0.058(3) 0.148(7) 0.005(4) -0.059(4) -0.005(3)
B31 0.034(2) 0.030(2) 0.0234(18) 0.0004(16) 0.0024(16) -0.0024(17)
N32 0.0298(16) 0.0318(16) 0.0245(14) 0.0012(12) -0.0015(12) 0.0023(12)
C33 0.0296(18) 0.0317(19) 0.0318(18) 0.0036(15) -0.0036(15) -0.0023(15)
C34 0.032(2) 0.038(2) 0.039(2) 0.0060(17) 0.0016(16) 0.0003(16)
C35 0.041(2) 0.051(2) 0.036(2) 0.0068(19) 0.0088(17) 0.0034(19)
C36 0.086(4) 0.066(3) 0.042(3) -0.003(2) 0.007(3) 0.005(3)
C37 0.081(4) 0.093(5) 0.063(4) 0.037(3) 0.000(3) -0.030(3)
C38 0.032(2) 0.049(3) 0.061(3) 0.004(2) 0.008(2) 0.0036(18)
C39 0.027(2) 0.049(3) 0.075(3) 0.007(2) -0.010(2) 0.0024(18)
C40 0.040(2) 0.052(3) 0.043(2) 0.008(2) -0.0155(19) -0.0026(19)
C41 0.036(2) 0.039(2) 0.035(2) 0.0044(17) -0.0054(16) -0.0051(17)
C42 0.050(2) 0.053(3) 0.0279(19) 0.0028(18) -0.0021(17) -0.008(2)
C43 0.089(4) 0.066(4) 0.056(3) 0.009(3) 0.017(3) -0.019(3)
C44 0.088(4) 0.070(4) 0.049(3) -0.015(3) 0.010(3) -0.013(3)
C45 0.037(2) 0.033(2) 0.0330(19) -0.0032(16) -0.0054(16) -0.0035(16)
C46 0.038(2) 0.0309(19) 0.036(2) -0.0036(16) 0.0015(16) 0.0031(16)
N47 0.0313(16) 0.0318(16) 0.0274(15) -0.0015(12) 0.0007(12) 0.0026(13)
C48 0.0297(19) 0.0320(19) 0.036(2) -0.0033(16) -0.0059(16) 0.0052(15)
C49 0.034(2) 0.032(2) 0.045(2) -0.0049(17) -0.0014(17) 0.0018(16)
C50 0.037(2) 0.040(2) 0.040(2) 0.0006(18) 0.0070(17) 0.0024(17)
C51 0.057(3) 0.053(3) 0.052(3) -0.001(2) 0.016(2) 0.009(2)
C52 0.081(4) 0.049(3) 0.055(3) 0.008(2) 0.013(3) 0.013(3)
C53 0.032(2) 0.038(2) 0.056(3) -0.0056(19) 0.0011(19) 0.0019(17)
C54 0.035(2) 0.044(2) 0.065(3) -0.011(2) -0.016(2) 0.0077(18)
C55 0.045(3) 0.047(3) 0.045(2) -0.007(2) -0.013(2) 0.010(2)
C56 0.041(2) 0.037(2) 0.038(2) -0.0053(17) -0.0051(17) 0.0091(17)
C57 0.045(2) 0.058(3) 0.030(2) 0.0017(19) -0.0030(18) 0.010(2)
C58 0.057(3) 0.064(3) 0.054(3) 0.007(2) 0.005(2) 0.004(2)
C59 0.083(4) 0.072(4) 0.035(2) -0.003(2) 0.003(2) 0.015(3)

loop_
_atom_type_symbol
_atom_type_scat_dispersion_real
_atom_type_scat_dispersion_imag
_atom_type_scat_Cromer_Mann_a1
_atom_type_scat_Cromer_Mann_b1
_atom_type_scat_Cromer_Mann_a2
_atom_type_scat_Cromer_Mann_b2
_atom_type_scat_Cromer_Mann_a3
_atom_type_scat_Cromer_Mann_b3
_atom_type_scat_Cromer_Mann_a4
_atom_type_scat_Cromer_Mann_b4
_atom_type_scat_Cromer_Mann_c
_atom_type_scat_source
C 0.0033 0.0016 2.3100 20.8439 1.0200 10.2075 1.5886 0.5687 0.8650 51.6512 0.2156 'International Tables Vol C 4.2.6.8 and 6.1.1.4'
H 0.0000 0.0000 0.4930 10.5109 0.3229 26.1257 0.1402 3.1424 0.0408 57.7998 0.0030 'International Tables Vol C 4.2.6.8 and 6.1.1.4'
N 0.0061 0.0033 12.2126 0.0057 3.1322 9.8933 2.0125 28.9975 1.1663 0.5826 -11.5290 'International Tables Vol C 4.2.6.8 and 6.1.1.4'
Pb -3.3944 10.1111 31.0617 0.6902 13.0637 2.3576 18.4420 8.6180 5.9696 47.2579 13.4118 'International Tables Vol C 4.2.6.8 and 6.1.1.4'
B 0.0013 0.0007 2.0545 23.2185 1.3326 1.0210 1.0979 60.3498 0.7068 0.1403 -0.1932 'International Tables Vol C 4.2.6.8 and 6.1.1.4'

loop_
_geom_angle_atom_site_label_1
_geom_angle_atom_site_label_2
_geom_angle_atom_site_label_3
_geom_angle
_geom_angle_publ_flag
B2 Pb1 B31 118.31(14) yes
Pb1 B2 N3 119.2(3) yes
Pb1 B2 N18 133.1(3) yes
N3 B2 N18 103.2(3) yes
B2 N3 C4 128.8(3) yes
B2 N3 C16 109.9(3) yes
C4 N3 C16 121.2(3) yes
N3 C4 C5 119.3(3) yes
N3 C4 C12 118.7(3) yes
C5 C4 C12 122.0(4) yes
C4 C5 C6 120.7(3) yes
C4 C5 C9 118.1(4) yes
C6 C5 C9 121.2(4) yes
C5 C6 C7 112.1(4) yes
C5 C6 C8 112.8(4) yes
C7 C6 C8 109.7(6) yes
C5 C6 H61 108.3 no
C7 C6 H61 109.0 no
C8 C6 H61 104.7 no
C6 C7 H72 110.0 no
C6 C7 H73 110.1 no
H72 C7 H73 110.5 no
C6 C7 H71 106.4 no
H72 C7 H71 109.2 no
H73 C7 H71 110.7 no
C6 C8 H83 109.4 no
C6 C8 H82 110.3 no
H83 C8 H82 110.4 no
C6 C8 H81 107.0 no
H83 C8 H81 109.9 no
H82 C8 H81 109.7 no
C5 C9 C10 120.6(4) yes
C5 C9 H91 119.5 no
C10 C9 H91 120.0 no
C9 C10 C11 120.4(4) yes
C9 C10 H101 120.0 no
C11 C10 H101 119.7 no
C10 C11 C12 121.5(4) yes
C10 C11 H111 119.6 no
C12 C11 H111 118.9 no
C4 C12 C11 117.5(4) yes
C4 C12 C13 121.3(4) yes
C11 C12 C13 121.2(4) yes
C12 C13 C14 110.1(4) yes
C12 C13 C15 112.8(5) yes
C14 C13 C15 111.2(4) yes
C12 C13 H131 107.2 no
C14 C13 H131 107.9 no
C15 C13 H131 107.5 no
C13 C14 H142 109.7 no
C13 C14 H143 107.2 no
H142 C14 H143 110.0 no
C13 C14 H141 108.9 no
H142 C14 H141 110.5 no
H143 C14 H141 110.5 no
C13 C15 H153 109.0 no
C13 C15 H152 107.8 no
H153 C15 H152 110.4 no
C13 C15 H151 109.4 no
H153 C15 H151 109.8 no
H152 C15 H151 110.4 no
N3 C16 C17 108.4(3) yes
N3 C16 H161 124.8 no
C17 C16 H161 126.8 no
C16 C17 N18 109.7(3) yes
C16 C17 H171 125.6 no
N18 C17 H171 124.6 no
C17 N18 B2 108.8(3) yes
C17 N18 C19 118.6(3) yes
B2 N18 C19 132.6(3) yes
N18 C19 C20 119.8(3) yes
N18 C19 C27 118.6(3) yes
C20 C19 C27 121.5(3) yes
C19 C20 C21 121.2(3) yes
C19 C20 C24 118.2(4) yes
C21 C20 C24 120.6(4) yes
C20 C21 C22 111.2(4) yes
C20 C21 C23 111.0(4) yes
C22 C21 C23 111.8(5) yes
C20 C21 H211 107.6 no
C22 C21 H211 106.9 no
C23 C21 H211 108.1 no
C21 C22 H223 109.0 no
C21 C22 H221 108.4 no
H223 C22 H221 110.0 no
C21 C22 H222 108.6 no
H223 C22 H222 110.5 no
H221 C22 H222 110.4 no
C21 C23 H232 108.9 no
C21 C23 H233 109.4 no
H232 C23 H233 109.7 no
C21 C23 H231 109.5 no
H232 C23 H231 109.5 no
H233 C23 H231 109.7 no
C20 C24 C25 121.2(4) yes
C20 C24 H241 118.7 no
C25 C24 H241 120.1 no
C24 C25 C26 119.9(4) yes
C24 C25 H251 119.8 no
C26 C25 H251 120.2 no
C25 C26 C27 121.3(4) yes
C25 C26 H261 119.4 no
C27 C26 H261 119.3 no
C19 C27 C26 117.9(4) yes
C19 C27 C28 121.3(3) yes
C26 C27 C28 120.8(4) yes
C27 C28 C29 112.2(4) yes
C27 C28 C30 110.9(4) yes
C29 C28 C30 110.7(5) yes
C27 C28 H281 108.7 no
C29 C28 H281 107.7 no
C30 C28 H281 106.4 no
C28 C29 H293 109.3 no
C28 C29 H291 109.6 no
H293 C29 H291 110.3 no
C28 C29 H292 106.9 no
H293 C29 H292 110.5 no
H291 C29 H292 110.3 no
C28 C30 H302 110.2 no
C28 C30 H303 107.5 no
H302 C30 H303 109.8 no
C28 C30 H301 109.7 no
H302 C30 H301 109.9 no
H303 C30 H301 109.7 no
Pb1 B31 N32 136.8(3) yes
Pb1 B31 N47 116.3(3) yes
N32 B31 N47 103.7(3) yes
B31 N32 C33 133.0(3) yes
B31 N32 C45 108.7(3) yes
C33 N32 C45 118.2(3) yes
N32 C33 C34 119.6(3) yes
N32 C33 C41 118.6(3) yes
C34 C33 C41 121.6(4) yes
C33 C34 C35 121.9(3) yes
C33 C34 C38 118.2(4) yes
C35 C34 C38 119.8(4) yes
C34 C35 C36 110.6(4) yes
C34 C35 C37 113.0(4) yes
C36 C35 C37 110.5(4) yes
C34 C35 H351 107.0 no
C36 C35 H351 106.6 no
C37 C35 H351 108.8 no
C35 C36 H363 109.9 no
C35 C36 H362 108.2 no
H363 C36 H362 111.2 no
C35 C36 H361 107.3 no
H363 C36 H361 109.7 no
H362 C36 H361 110.5 no
C35 C37 H371 109.9 no
C35 C37 H372 108.2 no
H371 C37 H372 110.2 no
C35 C37 H373 109.1 no
H371 C37 H373 109.4 no
H372 C37 H373 110.0 no
C34 C38 C39 120.9(4) yes
C34 C38 H381 119.1 no
C39 C38 H381 120.0 no
C38 C39 C40 120.1(4) yes
C38 C39 H391 119.6 no
C40 C39 H391 120.3 no
C39 C40 C41 121.4(4) yes
C39 C40 H401 119.6 no
C41 C40 H401 119.0 no
C33 C41 C40 117.8(4) yes
C33 C41 C42 122.3(4) yes
C40 C41 C42 119.9(4) yes
C41 C42 C43 111.0(4) yes
C41 C42 C44 112.6(4) yes
C43 C42 C44 110.6(4) yes
C41 C42 H421 106.7 no
C43 C42 H421 106.8 no
C44 C42 H421 108.9 no
C42 C43 H433 110.0 no
C42 C43 H432 110.5 no
H433 C43 H432 109.6 no
C42 C43 H431 108.0 no
H433 C43 H431 109.5 no
H432 C43 H431 109.2 no
C42 C44 H441 110.0 no
C42 C44 H442 107.4 no
H441 C44 H442 109.9 no
C42 C44 H443 109.6 no
H441 C44 H443 110.3 no
H442 C44 H443 109.6 no
N32 C45 C46 109.6(3) yes
N32 C45 H451 124.7 no
C46 C45 H451 125.7 no
C45 C46 N47 108.7(3) yes
C45 C46 H461 126.6 no
N47 C46 H461 124.7 no
C46 N47 B31 109.2(3) yes
C46 N47 C48 122.1(3) yes
B31 N47 C48 128.6(3) yes
N47 C48 C49 119.0(3) yes
N47 C48 C56 119.2(4) yes
C49 C48 C56 121.8(4) yes
C48 C49 C50 120.6(3) yes
C48 C49 C53 117.9(4) yes
C50 C49 C53 121.5(4) yes
C49 C50 C51 113.2(4) yes
C49 C50 C52 110.8(4) yes
C51 C50 C52 110.4(4) yes
C49 C50 H501 107.6 no
C51 C50 H501 107.5 no
C52 C50 H501 107.0 no
C50 C51 H511 109.9 no
C50 C51 H512 109.2 no
H511 C51 H512 109.1 no
C50 C51 H513 110.2 no
H511 C51 H513 109.1 no
H512 C51 H513 109.5 no
C50 C52 H523 109.3 no
C50 C52 H522 108.3 no
H523 C52 H522 109.8 no
C50 C52 H521 108.2 no
H523 C52 H521 110.6 no
H522 C52 H521 110.6 no
C49 C53 C54 120.9(4) yes
C49 C53 H531 119.5 no
C54 C53 H531 119.7 no
C53 C54 C55 120.6(4) yes
C53 C54 H541 120.2 no
C55 C54 H541 119.2 no
C54 C55 C56 121.3(4) yes
C54 C55 H551 119.6 no
C56 C55 H551 119.1 no
C48 C56 C55 117.4(4) yes
C48 C56 C57 122.0(4) yes
C55 C56 C57 120.4(4) yes
C56 C57 C58 109.4(4) yes
C56 C57 C59 113.4(4) yes
C58 C57 C59 110.7(4) yes
C56 C57 H571 107.0 no
C58 C57 H571 108.3 no
C59 C57 H571 107.9 no
C57 C58 H581 109.6 no
C57 C58 H582 108.9 no
H581 C58 H582 108.9 no
C57 C58 H583 110.7 no
H581 C58 H583 109.7 no
H582 C58 H583 109.1 no
C57 C59 H593 108.6 no
C57 C59 H592 108.5 no
H593 C59 H592 109.5 no
C57 C59 H591 109.6 no
H593 C59 H591 110.5 no
H592 C59 H591 110.2 no

loop_
_geom_bond_atom_site_label_1
_geom_bond_atom_site_label_2
_geom_bond_distance
_geom_bond_publ_flag
Pb1 B2 2.364(4) yes
Pb1 B31 2.373(4) yes
B2 N3 1.438(5) yes
B2 N18 1.440(5) yes
N3 C4 1.442(5) yes
N3 C16 1.397(5) yes
C4 C5 1.402(5) yes
C4 C12 1.405(5) yes
C5 C6 1.527(5) yes
C5 C9 1.394(5) yes
C6 C7 1.459(8) yes
C6 C8 1.531(8) yes
C6 H61 0.982 no
C7 H72 0.966 no
C7 H73 0.971 no
C7 H71 0.977 no
C8 H83 0.971 no
C8 H82 0.973 no
C8 H81 0.977 no
C9 C10 1.383(6) yes
C9 H91 0.942 no
C10 C11 1.380(6) yes
C10 H101 0.941 no
C11 C12 1.387(6) yes
C11 H111 0.938 no
C12 C13 1.526(6) yes
C13 C14 1.526(8) yes
C13 C15 1.521(8) yes
C13 H131 0.982 no
C14 H142 0.965 no
C14 H143 0.966 no
C14 H141 0.971 no
C15 H153 0.965 no
C15 H152 0.968 no
C15 H151 0.971 no
C16 C17 1.340(6) yes
C16 H161 0.942 no
C17 N18 1.403(5) yes
C17 H171 0.932 no
N18 C19 1.426(5) yes
C19 C20 1.400(5) yes
C19 C27 1.406(5) yes
C20 C21 1.524(5) yes
C20 C24 1.394(6) yes
C21 C22 1.528(7) yes
C21 C23 1.507(7) yes
C21 H211 0.990 no
C22 H223 0.956 no
C22 H221 0.967 no
C22 H222 0.966 no
C23 H232 0.961 no
C23 H233 0.963 no
C23 H231 0.965 no
C24 C25 1.377(6) yes
C24 H241 0.941 no
C25 C26 1.384(6) yes
C25 H251 0.937 no
C26 C27 1.393(6) yes
C26 H261 0.941 no
C27 C28 1.522(6) yes
C28 C29 1.511(7) yes
C28 C30 1.481(7) yes
C28 H281 0.977 no
C29 H293 0.964 no
C29 H291 0.956 no
C29 H292 0.960 no
C30 H302 0.963 no
C30 H303 0.961 no
C30 H301 0.963 no
B31 N32 1.437(5) yes
B31 N47 1.437(5) yes
N32 C33 1.429(5) yes
N32 C45 1.403(5) yes
C33 C34 1.397(5) yes
C33 C41 1.403(5) yes
C34 C35 1.520(6) yes
C34 C38 1.399(6) yes
C35 C36 1.521(7) yes
C35 C37 1.521(6) yes
C35 H351 0.987 no
C36 H363 0.963 no
C36 H362 0.972 no
C36 H361 0.967 no
C37 H371 0.965 no
C37 H372 0.965 no
C37 H373 0.962 no
C38 C39 1.382(7) yes
C38 H381 0.934 no
C39 C40 1.373(7) yes
C39 H391 0.927 no
C40 C41 1.400(6) yes
C40 H401 0.943 no
C41 C42 1.520(6) yes
C42 C43 1.536(7) yes
C42 C44 1.522(7) yes
C42 H421 0.993 no
C43 H433 0.968 no
C43 H432 0.963 no
C43 H431 0.969 no
C44 H441 0.966 no
C44 H442 0.961 no
C44 H443 0.963 no
C45 C46 1.339(5) yes
C45 H451 0.935 no
C46 N47 1.403(5) yes
C46 H461 0.935 no
N47 C48 1.428(5) yes
C48 C49 1.402(6) yes
C48 C56 1.407(6) yes
C49 C50 1.521(6) yes
C49 C53 1.396(6) yes
C50 C51 1.530(6) yes
C50 C52 1.528(6) yes
C50 H501 0.987 no
C51 H511 0.966 no
C51 H512 0.967 no
C51 H513 0.966 no
C52 H523 0.963 no
C52 H522 0.969 no
C52 H521 0.965 no
C53 C54 1.383(7) yes
C53 H531 0.942 no
C54 C55 1.365(7) yes
C54 H541 0.936 no
C55 C56 1.403(6) yes
C55 H551 0.941 no
C56 C57 1.523(6) yes
C57 C58 1.532(7) yes
C57 C59 1.523(6) yes
C57 H571 0.997 no
C58 H581 0.969 no
C58 H582 0.964 no
C58 H583 0.967 no
C59 H593 0.964 no
C59 H592 0.967 no
C59 H591 0.968 no

loop_
_geom_hbond_atom_site_label_D
_geom_hbond_atom_site_label_H
_geom_hbond_atom_site_label_A
_geom_hbond_angle_DHA
_geom_hbond_distance_DH
_geom_hbond_distance_HA
_geom_hbond_distance_DA
_geom_hbond_publ_flag
C28 H281 C17 128 0.98 2.57 3.263(7) yes
